data_7246020
loop_
_publ_author_name
'Tan, Sang Loon'
'Tan, Yee Seng'
'Bin Shahari, Muhammad Syafiq'
'Junaid, Ahmad'
'Dolzhenko, Anton V.'
'Tiekink, Edward R. T.'

_publ_section_title
;
 Ethanol- and heat-mediated phase change from a kinetic (Z&#x2032; = 4)
 polymorph to a thermodynamic (Z&#x2032; = 1) polymorph for an
 N2,6-diaryl-1,3,5-triazine-2,4-diamine
;
_journal_issue 5
_journal_name_full CrystEngComm
_journal_page_first 798
_journal_page_last 812
_journal_paper_doi 10.1039/D2CE01548J
_journal_volume 25
_journal_year 2023
_chemical_formula_moiety 'C19 H21 N5 O4'
_chemical_formula_sum 'C19 H21 N5 O4'
_chemical_formula_weight 383.41
_space_group_crystal_system monoclinic
_space_group_IT_number 14
_space_group_name_Hall '-P 2ybc'
_space_group_name_H-M_alt 'P 1 21/c 1'
_atom_sites_solution_hydrogens mixed
_atom_sites_solution_primary direct
_atom_sites_solution_secondary difmap
_audit_creation_method SHELXL-2018/3
_audit_update_record
;
2022-10-28 deposited with the CCDC.	2022-12-19 downloaded from the CCDC.
;
_cell_angle_alpha 90
_cell_angle_beta 103.6700(11)
_cell_angle_gamma 90
_cell_formula_units_Z 16
_cell_length_a 18.40122(19)
_cell_length_b 17.9816(2)
_cell_length_c 22.5030(3)
_cell_measurement_reflns_used 28678
_cell_measurement_temperature 100(2)
_cell_measurement_theta_max 76.3710
_cell_measurement_theta_min 4.0380
_cell_volume 7234.95(15)
_computing_cell_refinement 'CrysAlisPro (Rigaku OD, 2017)'
_computing_data_collection 'CrysAlisPro (Rigaku OD, 2017)'
_computing_data_reduction 'CrysAlisPro (Rigaku OD, 2017)'
_computing_molecular_graphics 'ORTEP-3 for Windows (Farrugia, 2012), DIAMOND (Brandenburg, 2006)'
_computing_publication_material 'publCIF (Westrip, 2010)'
_computing_structure_refinement 'SHELXL-2018/3 (Sheldrick, 2015b)'
_computing_structure_solution 'SHELXS (Sheldrick, 2015a)'
_diffrn_ambient_temperature 100(2)
_diffrn_detector_area_resol_mean 5.2558
_diffrn_measured_fraction_theta_full 1.000
_diffrn_measured_fraction_theta_max 1.000
_diffrn_measurement_device_type 'XtaLAB Synergy, Dualflex, AtlasS2'
_diffrn_measurement_method '\w scans'
_diffrn_radiation_type CuK\a
_diffrn_radiation_wavelength 1.54184
_diffrn_reflns_av_R_equivalents 0.0459
_diffrn_reflns_av_unetI/netI 0.0228
_diffrn_reflns_Laue_measured_fraction_full 1.000
_diffrn_reflns_Laue_measured_fraction_max 1.000
_diffrn_reflns_limit_h_max 21
_diffrn_reflns_limit_h_min -21
_diffrn_reflns_limit_k_max 21
_diffrn_reflns_limit_k_min -21
_diffrn_reflns_limit_l_max 26
_diffrn_reflns_limit_l_min -26
_diffrn_reflns_number 87869
_diffrn_reflns_point_group_measured_fraction_full 1.000
_diffrn_reflns_point_group_measured_fraction_max 1.000
_diffrn_reflns_theta_full 67.118
_diffrn_reflns_theta_max 67.118
_diffrn_reflns_theta_min 3.182
_diffrn_source 'micro-focus sealed X-ray tube'
_exptl_absorpt_coefficient_mu 0.841
_exptl_absorpt_correction_T_max 1.000
_exptl_absorpt_correction_T_min 0.867
_exptl_absorpt_correction_type gaussian
_exptl_absorpt_process_details 'CrysAlisPro (Rigaku OD, 2017)'
_exptl_crystal_colour colourless
_exptl_crystal_density_diffrn 1.408
_exptl_crystal_description prism
_exptl_crystal_F_000 3232
_exptl_crystal_size_max 0.096
_exptl_crystal_size_mid 0.078
_exptl_crystal_size_min 0.042
_refine_diff_density_max 0.350
_refine_diff_density_min -0.244
_refine_diff_density_rms 0.044
_refine_ls_extinction_method none
_refine_ls_goodness_of_fit_ref 1.032
_refine_ls_hydrogen_treatment mixed
_refine_ls_matrix_type full
_refine_ls_number_parameters 1062
_refine_ls_number_reflns 12926
_refine_ls_number_restraints 12
_refine_ls_restrained_S_all 1.032
_refine_ls_R_factor_all 0.0461
_refine_ls_R_factor_gt 0.0384
_refine_ls_shift/su_max 0.001
_refine_ls_shift/su_mean 0.000
_refine_ls_structure_factor_coef Fsqd
_refine_ls_weighting_details 'w=1/[\s^2^(Fo^2^)+(0.0517P)^2^+2.2905P] where P=(Fo^2^+2Fc^2^)/3'
_refine_ls_weighting_scheme calc
_refine_ls_wR_factor_gt 0.0995
_refine_ls_wR_factor_ref 0.1053
_reflns_Friedel_coverage 0.000
_reflns_number_gt 10991
_reflns_number_total 12926
_reflns_threshold_expression 'I > 2\s(I)'
_cod_data_source_file d2ce01548j2.cif
_cod_data_source_block shelx
_cod_depositor_comments 'Adding full bibliography for 7246020--7246021.cif.'
_cod_original_sg_symbol_H-M 'P 21/c'
_cod_database_code 7246020
_shelx_shelxl_version_number 2018/3
_shelx_space_group_comment
;
The symmetry employed for this shelxl refinement is uniquely defined
by the following loop, which should always be used as a source of
symmetry information in preference to the above space-group names.
They are only intended as comments.
;
_shelx_estimated_absorpt_t_min 0.924
_shelx_estimated_absorpt_t_max 0.966

loop_
_space_group_symop_operation_xyz
'x, y, z'
'-x, y+1/2, -z+1/2'
'-x, -y, -z'
'x, -y-1/2, z-1/2'

loop_
_atom_site_label
_atom_site_type_symbol
_atom_site_fract_x
_atom_site_fract_y
_atom_site_fract_z
_atom_site_U_iso_or_equiv
_atom_site_adp_type
_atom_site_occupancy
_atom_site_site_symmetry_order
_atom_site_calc_flag
_atom_site_refinement_flags_posn
_atom_site_refinement_flags_adp
_atom_site_refinement_flags_occupancy
_atom_site_disorder_assembly
_atom_site_disorder_group
O1A O 0.59654(5) 0.42620(5) 0.20181(4) 0.0230(2) Uani 1 1 d . . . . .
O1B O 0.07228(6) 1.12177(5) 0.21395(4) 0.0275(2) Uani 1 1 d . . . . .
O1C O 0.61915(5) 0.57411(5) 0.77453(4) 0.0234(2) Uani 1 1 d . . . . .
O1D O 0.86024(6) 0.38020(6) 0.74712(5) 0.0304(2) Uani 1 1 d . . . . .
O2A O 0.49198(5) 0.34970(5) 0.12540(4) 0.0230(2) Uani 1 1 d . . . . .
O2B O -0.01733(5) 1.04311(6) 0.12825(4) 0.0226(2) Uani 1 1 d . . . . .
O2C O 0.72661(5) 0.65258(5) 0.84648(4) 0.0228(2) Uani 1 1 d . . . . .
O2D O 0.76842(5) 0.45812(5) 0.66226(4) 0.0228(2) Uani 1 1 d . . . . .
O3A O 0.47746(5) 0.20085(5) 0.13711(4) 0.0245(2) Uani 1 1 d . . . . .
O3B O -0.00929(5) 0.89259(6) 0.12602(4) 0.0258(2) Uani 1 1 d . . . . .
O3C O 0.74086(5) 0.79876(6) 0.83261(4) 0.0266(2) Uani 1 1 d . . . . .
O3D O 0.78210(6) 0.60529(6) 0.65263(5) 0.0306(2) Uani 1 1 d . . . . .
O4A O 0.82130(6) 0.55435(6) 0.47387(5) 0.0273(2) Uani 1 1 d . . . . .
O4B O 0.32421(5) 1.24156(5) 0.48445(4) 0.0243(2) Uani 1 1 d . . . . .
O4C O 0.38991(5) 0.44238(5) 0.50615(4) 0.0245(2) Uani 1 1 d . . . . .
O4D O 1.11329(6) 0.25933(5) 0.99829(5) 0.0264(2) Uani 1 1 d . . . . .
N1A N 0.77661(6) 0.13108(7) 0.41555(5) 0.0226(2) Uani 1 1 d . . . . .
H1N H 0.7704(8) -0.0031(9) 0.3993(7) 0.027 Uiso 1 1 d D U . . .
H2N H 0.7056(9) -0.0085(9) 0.3412(7) 0.027 Uiso 1 1 d D U . . .
N1B N 0.29136(6) 0.82281(6) 0.40231(5) 0.0190(2) Uani 1 1 d . . . . .
H4N H 0.2823(8) 0.6911(9) 0.3830(7) 0.023 Uiso 1 1 d D U . . .
H5N H 0.2202(8) 0.6868(9) 0.3251(7) 0.023 Uiso 1 1 d D U . . .
N1C N 0.42658(6) 0.86717(6) 0.56396(5) 0.0204(2) Uani 1 1 d . . . . .
H7N H 0.4413(8) 0.9992(9) 0.5770(7) 0.024 Uiso 1 1 d D U . . .
H8N H 0.5038(9) 1.0056(10) 0.6347(8) 0.039(5) Uiso 1 1 d D . . . .
N1D N 1.09380(6) 0.67911(6) 0.92084(5) 0.0196(2) Uani 1 1 d . . . . .
H10N H 1.0869(8) 0.8098(9) 0.8995(7) 0.023 Uiso 1 1 d D U . . .
H11N H 1.0248(8) 0.8147(9) 0.8425(7) 0.023 Uiso 1 1 d D U . . .
N2A N 0.73736(7) 0.01994(7) 0.36847(6) 0.0261(3) Uani 1 1 d D . . . .
N2B N 0.24993(7) 0.71271(7) 0.35438(6) 0.0225(2) Uani 1 1 d D . . . .
N2C N 0.47252(7) 0.97898(7) 0.60679(6) 0.0267(3) Uani 1 1 d D . . . .
N2D N 1.05581(7) 0.78857(7) 0.87012(6) 0.0240(3) Uani 1 1 d D . . . .
N3A N 0.68292(6) 0.12565(6) 0.32129(5) 0.0216(2) Uani 1 1 d . . . . .
N3B N 0.19649(6) 0.81960(6) 0.30859(5) 0.0188(2) Uani 1 1 d . . . . .
N3C N 0.52115(6) 0.87358(6) 0.65798(5) 0.0202(2) Uani 1 1 d . . . . .
N3D N 1.00048(6) 0.68152(6) 0.82599(5) 0.0195(2) Uani 1 1 d . . . . .
N5A N 0.72594(6) 0.24290(6) 0.36472(5) 0.0214(2) Uani 1 1 d . . . . .
N5B N 0.23812(6) 0.93602(6) 0.35490(5) 0.0194(2) Uani 1 1 d . . . . .
N5C N 0.47837(6) 0.75572(6) 0.61517(5) 0.0200(2) Uani 1 1 d . . . . .
N5D N 1.03741(6) 0.56599(6) 0.87579(5) 0.0186(2) Uani 1 1 d . . . . .
N6A N 0.81248(7) 0.24548(7) 0.45756(5) 0.0247(3) Uani 1 1 d D . . . .
H3N H 0.8355(9) 0.2211(9) 0.4919(7) 0.030 Uiso 1 1 d D U . . .
N6B N 0.33025(7) 0.93595(7) 0.44508(5) 0.0226(3) Uani 1 1 d D . . . .
H6N H 0.3528(9) 0.9105(9) 0.4773(7) 0.027 Uiso 1 1 d D U . . .
N6C N 0.38784(6) 0.75185(6) 0.52461(5) 0.0207(2) Uani 1 1 d D . . . .
H9N H 0.3622(9) 0.7762(9) 0.4928(7) 0.025 Uiso 1 1 d D U . . .
N6D N 1.12326(6) 0.56649(6) 0.96873(5) 0.0220(2) Uani 1 1 d D . . . .
H12N H 1.1493(9) 0.5918(9) 1.0032(7) 0.026 Uiso 1 1 d D U . . .
C2A C 0.73211(8) 0.09443(8) 0.36876(6) 0.0212(3) Uani 1 1 d . . . . .
C2B C 0.24617(7) 0.78709(8) 0.35527(6) 0.0183(3) Uani 1 1 d . . . . .
C2C C 0.47314(7) 0.90465(8) 0.60939(6) 0.0203(3) Uani 1 1 d . . . . .
C2D C 1.05054(7) 0.71442(8) 0.87227(6) 0.0188(3) Uani 1 1 d . . . . .
C4A C 0.68377(7) 0.19990(8) 0.32165(6) 0.0193(3) Uani 1 1 d . . . . .
C4B C 0.19511(7) 0.89357(7) 0.31179(6) 0.0169(3) Uani 1 1 d . . . . .
C4C C 0.52107(7) 0.79946(8) 0.65739(6) 0.0185(3) Uani 1 1 d . . . . .
C4D C 0.99727(7) 0.60757(8) 0.83063(6) 0.0180(3) Uani 1 1 d . . . . .
C6A C 0.77024(7) 0.20547(8) 0.41120(6) 0.0205(3) Uani 1 1 d . . . . .
C6B C 0.28516(7) 0.89732(8) 0.39917(6) 0.0192(3) Uani 1 1 d . . . . .
C6C C 0.43210(7) 0.79279(8) 0.56960(6) 0.0188(3) Uani 1 1 d . . . . .
C6D C 1.08424(7) 0.60493(7) 0.92012(6) 0.0184(3) Uani 1 1 d . . . . .
C41A C 0.63367(7) 0.23886(8) 0.26943(6) 0.0192(3) Uani 1 1 d . . . . .
C41B C 0.14044(7) 0.93328(8) 0.26266(6) 0.0176(3) Uani 1 1 d . . . . .
C41C C 0.57454(7) 0.76070(8) 0.70792(6) 0.0187(3) Uani 1 1 d . . . . .
C41D C 0.94113(7) 0.56704(8) 0.78306(6) 0.0195(3) Uani 1 1 d . . . . .
C42A C 0.64121(7) 0.31546(8) 0.26258(6) 0.0197(3) Uani 1 1 d . . . . .
H42A H 0.677730 0.342768 0.291185 0.024 Uiso 1 1 calc R U . . .
C42B C 0.13552(7) 1.01056(8) 0.26320(6) 0.0193(3) Uani 1 1 d . . . . .
H42B H 0.167993 1.038601 0.294265 0.023 Uiso 1 1 calc R U . . .
C42C C 0.56816(7) 0.68452(8) 0.71570(6) 0.0194(3) Uani 1 1 d . . . . .
H42C H 0.529424 0.657171 0.689299 0.023 Uiso 1 1 calc R U . . .
C42D C 0.93278(7) 0.49062(8) 0.78821(6) 0.0210(3) Uani 1 1 d . . . . .
H42D H 0.965573 0.463484 0.819712 0.025 Uiso 1 1 calc R U . . .
C43A C 0.59439(7) 0.35117(7) 0.21319(6) 0.0190(3) Uani 1 1 d . . . . .
C43B C 0.08265(7) 1.04618(8) 0.21787(6) 0.0198(3) Uani 1 1 d . . . . .
C43C C 0.61897(7) 0.64871(7) 0.76246(6) 0.0190(3) Uani 1 1 d . . . . .
C43D C 0.87585(8) 0.45445(8) 0.74667(6) 0.0213(3) Uani 1 1 d . . . . .
C44A C 0.53979(7) 0.31156(8) 0.17156(6) 0.0195(3) Uani 1 1 d . . . . .
C44B C 0.03537(7) 1.00567(8) 0.17155(6) 0.0192(3) Uani 1 1 d . . . . .
C44C C 0.67622(7) 0.68898(8) 0.80086(6) 0.0188(3) Uani 1 1 d . . . . .
C44D C 0.82703(7) 0.49435(8) 0.70091(6) 0.0210(3) Uani 1 1 d . . . . .
C45A C 0.53296(7) 0.23518(8) 0.17957(6) 0.0203(3) Uani 1 1 d . . . . .
C45B C 0.04042(7) 0.92838(8) 0.17189(6) 0.0199(3) Uani 1 1 d . . . . .
C45C C 0.68220(7) 0.76533(8) 0.79274(6) 0.0202(3) Uani 1 1 d . . . . .
C45D C 0.83603(8) 0.57061(8) 0.69633(6) 0.0233(3) Uani 1 1 d . . . . .
C46A C 0.58006(7) 0.19886(8) 0.22801(6) 0.0204(3) Uani 1 1 d . . . . .
H46A H 0.575665 0.146697 0.232850 0.024 Uiso 1 1 calc R U . . .
C46B C 0.09280(7) 0.89225(8) 0.21726(6) 0.0190(3) Uani 1 1 d . . . . .
H46B H 0.096083 0.839520 0.217287 0.023 Uiso 1 1 calc R U . . .
C46C C 0.63150(7) 0.80154(8) 0.74638(6) 0.0195(3) Uani 1 1 d . . . . .
H46C H 0.635393 0.853625 0.740771 0.023 Uiso 1 1 calc R U . . .
C46D C 0.89424(8) 0.60684(8) 0.73631(6) 0.0229(3) Uani 1 1 d . . . . .
H46D H 0.902015 0.658557 0.731778 0.028 Uiso 1 1 calc R U . . .
C47A C 0.64521(8) 0.47042(8) 0.24701(6) 0.0248(3) Uani 1 1 d . . . . .
H47A H 0.633815 0.462087 0.286880 0.037 Uiso 1 1 calc R U . . .
H47B H 0.637982 0.523085 0.236006 0.037 Uiso 1 1 calc R U . . .
H47C H 0.697242 0.456423 0.249165 0.037 Uiso 1 1 calc R U . . .
C47B C 0.11404(10) 1.16572(9) 0.26272(8) 0.0389(4) Uani 1 1 d . . . . .
H47D H 0.104848 1.148182 0.301523 0.058 Uiso 1 1 calc R U . . .
H47E H 0.098597 1.217841 0.256332 0.058 Uiso 1 1 calc R U . . .
H47F H 0.167463 1.161445 0.263924 0.058 Uiso 1 1 calc R U . . .
C47C C 0.55673(8) 0.53183(8) 0.74202(7) 0.0273(3) Uani 1 1 d . . . . .
H47G H 0.510409 0.553731 0.748426 0.041 Uiso 1 1 calc R U . . .
H47H H 0.561217 0.480478 0.757029 0.041 Uiso 1 1 calc R U . . .
H47I H 0.555685 0.532247 0.698280 0.041 Uiso 1 1 calc R U . . .
C47D C 0.90098(11) 0.33758(9) 0.79747(9) 0.0496(5) Uani 1 1 d . . . . .
H47J H 0.953737 0.335422 0.795994 0.074 Uiso 1 1 calc R U . . .
H47K H 0.880499 0.287071 0.795201 0.074 Uiso 1 1 calc R U . . .
H47L H 0.896706 0.360943 0.835847 0.074 Uiso 1 1 calc R U . . .
C48A C 0.50558(8) 0.33628(9) 0.06598(6) 0.0247(3) Uani 1 1 d . . . . .
H48A H 0.559449 0.338629 0.068577 0.037 Uiso 1 1 calc R U . . .
H48B H 0.479862 0.374141 0.037278 0.037 Uiso 1 1 calc R U . . .
H48C H 0.486704 0.286907 0.051596 0.037 Uiso 1 1 calc R U . . .
C48B C -0.00241(8) 1.04125(8) 0.06857(6) 0.0249(3) Uani 1 1 d . . . . .
H48D H 0.049422 1.056475 0.071327 0.037 Uiso 1 1 calc R U . . .
H48E H -0.036427 1.075374 0.041448 0.037 Uiso 1 1 calc R U . . .
H48F H -0.010008 0.990629 0.052140 0.037 Uiso 1 1 calc R U . . .
C48C C 0.79297(8) 0.63507(9) 0.82637(8) 0.0336(4) Uani 1 1 d . . . . .
H48G H 0.779905 0.603652 0.789804 0.050 Uiso 1 1 calc R U . . .
H48H H 0.828168 0.608447 0.858899 0.050 Uiso 1 1 calc R U . . .
H48I H 0.816183 0.681129 0.816660 0.050 Uiso 1 1 calc R U . . .
C48D C 0.70387(8) 0.45680(9) 0.68796(7) 0.0287(3) Uani 1 1 d . . . . .
H48J H 0.717550 0.435109 0.729050 0.043 Uiso 1 1 calc R U . . .
H48K H 0.664456 0.426754 0.661927 0.043 Uiso 1 1 calc R U . . .
H48L H 0.685641 0.507656 0.690414 0.043 Uiso 1 1 calc R U . . .
C49A C 0.46752(8) 0.12350(8) 0.14530(7) 0.0260(3) Uani 1 1 d . . . . .
H49A H 0.513399 0.096913 0.143371 0.039 Uiso 1 1 calc R U . . .
H49B H 0.425932 0.105250 0.112933 0.039 Uiso 1 1 calc R U . . .
H49C H 0.456383 0.114972 0.185239 0.039 Uiso 1 1 calc R U . . .
C49B C -0.00645(9) 0.81341(8) 0.12624(7) 0.0317(3) Uani 1 1 d . . . . .
H49D H 0.042270 0.797057 0.120593 0.048 Uiso 1 1 calc R U . . .
H49E H -0.046178 0.793996 0.092882 0.048 Uiso 1 1 calc R U . . .
H49F H -0.013506 0.794725 0.165402 0.048 Uiso 1 1 calc R U . . .
C49C C 0.74417(9) 0.87802(8) 0.83224(7) 0.0315(3) Uani 1 1 d . . . . .
H49G H 0.750682 0.895111 0.792466 0.047 Uiso 1 1 calc R U . . .
H49H H 0.786484 0.894944 0.864564 0.047 Uiso 1 1 calc R U . . .
H49I H 0.697614 0.898451 0.839416 0.047 Uiso 1 1 calc R U . . .
C49D C 0.78339(10) 0.68443(9) 0.65064(8) 0.0361(4) Uani 1 1 d . . . . .
H49J H 0.776115 0.704508 0.689303 0.054 Uiso 1 1 calc R U . . .
H49K H 0.743205 0.702101 0.616836 0.054 Uiso 1 1 calc R U . . .
H49L H 0.831732 0.701138 0.644396 0.054 Uiso 1 1 calc R U . . .
C61A C 0.81220(7) 0.32434(8) 0.46086(6) 0.0205(3) Uani 1 1 d . . . . .
C61B C 0.32800(7) 1.01413(8) 0.45352(6) 0.0199(3) Uani 1 1 d . . . . .
C61C C 0.39146(7) 0.67296(7) 0.52061(6) 0.0188(3) Uani 1 1 d . . . . .
C61D C 1.11659(7) 0.48798(8) 0.97500(6) 0.0196(3) Uani 1 1 d . . . . .
C62A C 0.80330(7) 0.35788(8) 0.51409(6) 0.0215(3) Uani 1 1 d . . . . .
H62A H 0.795214 0.327796 0.546633 0.026 Uiso 1 1 calc R U . . .
C62B C 0.31934(7) 1.03980(8) 0.50946(6) 0.0212(3) Uani 1 1 d . . . . .
H62B H 0.313907 1.004964 0.539860 0.025 Uiso 1 1 calc R U . . .
C62C C 0.40799(7) 0.64033(8) 0.46958(6) 0.0215(3) Uani 1 1 d . . . . .
H62C H 0.419082 0.670916 0.438449 0.026 Uiso 1 1 calc R U . . .
C62D C 1.08755(8) 0.45961(8) 1.02179(6) 0.0243(3) Uani 1 1 d . . . . .
H62D H 1.070117 0.492596 1.048350 0.029 Uiso 1 1 calc R U . . .
C63A C 0.80598(7) 0.43473(8) 0.52078(6) 0.0222(3) Uani 1 1 d . . . . .
H63A H 0.800798 0.457150 0.557784 0.027 Uiso 1 1 calc R U . . .
C63B C 0.31841(7) 1.11545(8) 0.52212(6) 0.0209(3) Uani 1 1 d . . . . .
H63B H 0.313116 1.132218 0.560914 0.025 Uiso 1 1 calc R U . . .
C63C C 0.40855(8) 0.56342(8) 0.46334(6) 0.0228(3) Uani 1 1 d . . . . .
H63C H 0.419925 0.541771 0.428099 0.027 Uiso 1 1 calc R U . . .
C63D C 1.08376(8) 0.38315(8) 1.03016(7) 0.0259(3) Uani 1 1 d . . . . .
H63D H 1.063065 0.363975 1.061902 0.031 Uiso 1 1 calc R U . . .
C64A C 0.81637(7) 0.47822(8) 0.47241(6) 0.0218(3) Uani 1 1 d . . . . .
C64B C 0.32533(7) 1.16605(8) 0.47726(6) 0.0199(3) Uani 1 1 d . . . . .
C64C C 0.39252(7) 0.51837(8) 0.50853(6) 0.0201(3) Uani 1 1 d . . . . .
C64D C 1.11025(7) 0.33515(8) 0.99204(6) 0.0214(3) Uani 1 1 d . . . . .
C65A C 0.82379(7) 0.44478(8) 0.41829(6) 0.0222(3) Uani 1 1 d . . . . .
H65A H 0.829839 0.474809 0.385053 0.027 Uiso 1 1 calc R U . . .
C65B C 0.33496(7) 1.14060(8) 0.42105(6) 0.0222(3) Uani 1 1 d . . . . .
H65B H 0.340226 1.175379 0.390569 0.027 Uiso 1 1 calc R U . . .
C65C C 0.37710(7) 0.55104(8) 0.56057(6) 0.0219(3) Uani 1 1 d . . . . .
H65C H 0.367000 0.520373 0.592047 0.026 Uiso 1 1 calc R U . . .
C65D C 1.13759(7) 0.36360(8) 0.94397(6) 0.0217(3) Uani 1 1 d . . . . .
H65D H 1.154185 0.330606 0.916955 0.026 Uiso 1 1 calc R U . . .
C66A C 0.82240(7) 0.36838(8) 0.41265(6) 0.0217(3) Uani 1 1 d . . . . .
H66A H 0.828396 0.345868 0.375913 0.026 Uiso 1 1 calc R U . . .
C66B C 0.33693(7) 1.06538(8) 0.40929(6) 0.0222(3) Uani 1 1 d . . . . .
H66B H 0.344353 1.048562 0.371145 0.027 Uiso 1 1 calc R U . . .
C66C C 0.37639(7) 0.62739(8) 0.56670(6) 0.0209(3) Uani 1 1 d . . . . .
H66C H 0.365673 0.649018 0.602195 0.025 Uiso 1 1 calc R U . . .
C66D C 1.14070(7) 0.43933(8) 0.93538(6) 0.0212(3) Uani 1 1 d . . . . .
H66D H 1.159276 0.458381 0.902467 0.025 Uiso 1 1 calc R U . . .
C67A C 0.81444(9) 0.58882(9) 0.52960(7) 0.0301(3) Uani 1 1 d . . . . .
H67A H 0.765887 0.576032 0.537646 0.045 Uiso 1 1 calc R U . . .
H67B H 0.818142 0.642918 0.525900 0.045 Uiso 1 1 calc R U . . .
H67C H 0.854595 0.571131 0.563410 0.045 Uiso 1 1 calc R U . . .
C67B C 0.31297(8) 1.26815(8) 0.54177(6) 0.0252(3) Uani 1 1 d . . . . .
H67D H 0.264341 1.250961 0.547046 0.038 Uiso 1 1 calc R U . . .
H67E H 0.314161 1.322634 0.542166 0.038 Uiso 1 1 calc R U . . .
H67F H 0.352724 1.248995 0.575234 0.038 Uiso 1 1 calc R U . . .
C67C C 0.40110(8) 0.40727(8) 0.45179(7) 0.0270(3) Uani 1 1 d . . . . .
H67G H 0.362637 0.424234 0.416451 0.040 Uiso 1 1 calc R U . . .
H67H H 0.397665 0.353188 0.455779 0.040 Uiso 1 1 calc R U . . .
H67I H 0.450657 0.420388 0.445989 0.040 Uiso 1 1 calc R U . . .
C67D C 1.08341(12) 0.22741(10) 1.04543(9) 0.0452(4) Uani 1 1 d . . . . .
H67J H 1.110211 0.247186 1.085155 0.068 Uiso 1 1 calc R U . . .
H67K H 1.089296 0.173252 1.045181 0.068 Uiso 1 1 calc R U . . .
H67L H 1.030205 0.239850 1.038355 0.068 Uiso 1 1 calc R U . . .

loop_
_atom_site_aniso_label
_atom_site_aniso_U_11
_atom_site_aniso_U_22
_atom_site_aniso_U_33
_atom_site_aniso_U_23
_atom_site_aniso_U_13
_atom_site_aniso_U_12
O1A 0.0288(5) 0.0150(5) 0.0216(5) 0.0015(4) -0.0012(4) -0.0018(4)
O1B 0.0362(5) 0.0154(5) 0.0231(5) -0.0011(4) -0.0082(4) 0.0042(4)
O1C 0.0278(5) 0.0139(5) 0.0250(5) 0.0019(4) -0.0008(4) 0.0014(4)
O1D 0.0355(6) 0.0145(5) 0.0325(6) -0.0015(4) -0.0094(4) 0.0001(4)
O2A 0.0272(5) 0.0213(5) 0.0178(5) 0.0012(4) -0.0001(4) 0.0052(4)
O2B 0.0236(5) 0.0251(5) 0.0160(5) 0.0021(4) -0.0014(4) 0.0070(4)
O2C 0.0253(5) 0.0223(5) 0.0176(5) 0.0025(4) -0.0013(4) 0.0052(4)
O2D 0.0232(5) 0.0229(5) 0.0193(5) -0.0040(4) -0.0008(4) -0.0037(4)
O3A 0.0276(5) 0.0180(5) 0.0225(5) -0.0005(4) -0.0051(4) -0.0030(4)
O3B 0.0271(5) 0.0199(5) 0.0233(5) -0.0009(4) -0.0085(4) -0.0026(4)
O3C 0.0300(5) 0.0194(5) 0.0230(5) 0.0006(4) -0.0083(4) -0.0028(4)
O3D 0.0349(6) 0.0212(5) 0.0259(5) 0.0037(4) -0.0125(4) -0.0018(4)
O4A 0.0352(5) 0.0172(5) 0.0270(5) -0.0026(4) 0.0024(4) -0.0016(4)
O4B 0.0325(5) 0.0161(5) 0.0222(5) -0.0008(4) 0.0025(4) 0.0003(4)
O4C 0.0320(5) 0.0149(5) 0.0253(5) -0.0007(4) 0.0038(4) -0.0016(4)
O4D 0.0327(5) 0.0161(5) 0.0302(5) 0.0014(4) 0.0070(4) -0.0010(4)
N1A 0.0267(6) 0.0184(6) 0.0199(6) 0.0021(5) -0.0003(5) -0.0012(5)
N1B 0.0211(5) 0.0161(6) 0.0174(5) 0.0000(4) -0.0003(4) 0.0013(4)
N1C 0.0235(6) 0.0160(6) 0.0190(6) 0.0001(4) -0.0003(4) 0.0019(4)
N1D 0.0211(5) 0.0165(6) 0.0184(6) -0.0003(4) -0.0007(4) 0.0015(4)
N2A 0.0347(7) 0.0172(6) 0.0213(6) 0.0013(5) -0.0038(5) -0.0011(5)
N2B 0.0256(6) 0.0161(6) 0.0208(6) 0.0009(5) -0.0047(5) 0.0009(5)
N2C 0.0316(7) 0.0155(6) 0.0248(6) 0.0003(5) -0.0096(5) 0.0019(5)
N2D 0.0255(6) 0.0164(6) 0.0235(6) 0.0004(5) -0.0073(5) 0.0001(5)
N3A 0.0262(6) 0.0174(6) 0.0191(6) 0.0020(5) 0.0014(5) -0.0004(5)
N3B 0.0197(5) 0.0171(6) 0.0178(5) 0.0006(4) 0.0006(4) 0.0000(4)
N3C 0.0228(5) 0.0165(6) 0.0193(6) 0.0004(5) 0.0006(4) 0.0009(5)
N3D 0.0198(5) 0.0173(6) 0.0191(6) -0.0003(4) 0.0003(4) 0.0004(4)
N5A 0.0244(6) 0.0186(6) 0.0182(6) 0.0004(5) -0.0010(5) 0.0002(5)
N5B 0.0206(5) 0.0171(6) 0.0175(5) -0.0002(4) -0.0012(4) 0.0014(4)
N5C 0.0220(6) 0.0167(6) 0.0186(5) 0.0005(4) -0.0008(4) -0.0003(4)
N5D 0.0198(5) 0.0169(6) 0.0167(5) -0.0010(4) -0.0005(4) 0.0023(4)
N6A 0.0308(6) 0.0173(6) 0.0197(6) 0.0026(5) -0.0067(5) -0.0012(5)
N6B 0.0269(6) 0.0171(6) 0.0179(6) -0.0004(5) -0.0068(5) 0.0037(5)
N6C 0.0243(6) 0.0158(6) 0.0177(6) 0.0014(5) -0.0035(5) 0.0010(5)
N6D 0.0271(6) 0.0159(6) 0.0174(6) -0.0024(5) -0.0057(5) 0.0010(5)
C2A 0.0255(7) 0.0186(7) 0.0185(6) 0.0014(5) 0.0032(5) -0.0012(5)
C2B 0.0189(6) 0.0185(7) 0.0172(6) 0.0014(5) 0.0039(5) 0.0004(5)
C2C 0.0220(6) 0.0184(7) 0.0188(6) -0.0004(5) 0.0013(5) 0.0009(5)
C2D 0.0190(6) 0.0182(7) 0.0183(6) 0.0000(5) 0.0027(5) 0.0013(5)
C4A 0.0218(6) 0.0184(7) 0.0175(6) -0.0008(5) 0.0041(5) -0.0010(5)
C4B 0.0176(6) 0.0174(7) 0.0159(6) 0.0000(5) 0.0044(5) 0.0004(5)
C4C 0.0202(6) 0.0174(7) 0.0173(6) 0.0004(5) 0.0033(5) 0.0000(5)
C4D 0.0178(6) 0.0187(7) 0.0174(6) -0.0007(5) 0.0042(5) 0.0022(5)
C6A 0.0231(6) 0.0184(7) 0.0186(6) 0.0021(5) 0.0019(5) -0.0010(5)
C6B 0.0195(6) 0.0192(7) 0.0178(6) 0.0002(5) 0.0023(5) 0.0014(5)
C6C 0.0203(6) 0.0180(7) 0.0171(6) 0.0011(5) 0.0026(5) 0.0014(5)
C6D 0.0197(6) 0.0173(7) 0.0173(6) -0.0013(5) 0.0025(5) 0.0022(5)
C41A 0.0218(6) 0.0185(7) 0.0170(6) 0.0007(5) 0.0042(5) 0.0013(5)
C41B 0.0179(6) 0.0189(7) 0.0155(6) 0.0007(5) 0.0028(5) 0.0011(5)
C41C 0.0201(6) 0.0184(7) 0.0169(6) 0.0008(5) 0.0030(5) 0.0004(5)
C41D 0.0193(6) 0.0199(7) 0.0184(6) -0.0012(5) 0.0028(5) 0.0008(5)
C42A 0.0216(6) 0.0195(7) 0.0167(6) -0.0020(5) 0.0021(5) -0.0016(5)
C42B 0.0211(6) 0.0191(7) 0.0156(6) -0.0016(5) 0.0001(5) -0.0007(5)
C42C 0.0206(6) 0.0178(7) 0.0186(6) -0.0010(5) 0.0019(5) 0.0000(5)
C42D 0.0212(6) 0.0187(7) 0.0202(7) -0.0011(5) -0.0007(5) 0.0045(5)
C43A 0.0233(7) 0.0140(6) 0.0202(7) 0.0007(5) 0.0059(5) 0.0006(5)
C43B 0.0240(7) 0.0157(7) 0.0185(6) 0.0004(5) 0.0025(5) 0.0021(5)
C43C 0.0238(6) 0.0149(7) 0.0189(6) 0.0005(5) 0.0061(5) 0.0015(5)
C43D 0.0240(7) 0.0151(7) 0.0232(7) -0.0022(5) 0.0025(5) 0.0019(5)
C44A 0.0216(6) 0.0203(7) 0.0153(6) 0.0016(5) 0.0017(5) 0.0027(5)
C44B 0.0190(6) 0.0207(7) 0.0162(6) 0.0022(5) 0.0007(5) 0.0031(5)
C44C 0.0221(6) 0.0187(7) 0.0146(6) 0.0022(5) 0.0025(5) 0.0043(5)
C44D 0.0215(6) 0.0217(7) 0.0173(6) -0.0037(5) -0.0001(5) -0.0009(5)
C45A 0.0209(6) 0.0214(7) 0.0174(6) -0.0029(5) 0.0022(5) -0.0011(5)
C45B 0.0188(6) 0.0215(7) 0.0176(6) -0.0013(5) 0.0010(5) -0.0020(5)
C45C 0.0222(6) 0.0208(7) 0.0158(6) -0.0018(5) 0.0011(5) -0.0008(5)
C45D 0.0248(7) 0.0235(7) 0.0182(7) 0.0022(6) -0.0015(5) 0.0014(6)
C46A 0.0243(7) 0.0160(7) 0.0201(7) -0.0005(5) 0.0038(5) -0.0005(5)
C46B 0.0208(6) 0.0156(7) 0.0191(6) 0.0008(5) 0.0019(5) -0.0003(5)
C46C 0.0252(7) 0.0140(6) 0.0180(6) 0.0010(5) 0.0024(5) -0.0004(5)
C46D 0.0278(7) 0.0172(7) 0.0213(7) 0.0014(5) 0.0006(6) -0.0015(6)
C47A 0.0316(7) 0.0176(7) 0.0227(7) -0.0019(6) 0.0013(6) -0.0042(6)
C47B 0.0500(10) 0.0188(8) 0.0355(9) -0.0077(7) -0.0145(7) 0.0071(7)
C47C 0.0271(7) 0.0167(7) 0.0360(8) 0.0003(6) 0.0034(6) -0.0020(6)
C47D 0.0574(11) 0.0165(8) 0.0565(12) 0.0051(8) -0.0234(9) 0.0001(8)
C48A 0.0250(7) 0.0284(8) 0.0185(7) 0.0036(6) 0.0010(5) 0.0006(6)
C48B 0.0286(7) 0.0262(8) 0.0189(7) 0.0057(6) 0.0039(6) 0.0028(6)
C48C 0.0278(8) 0.0296(8) 0.0416(9) 0.0038(7) 0.0047(7) 0.0040(6)
C48D 0.0252(7) 0.0335(8) 0.0260(7) -0.0041(6) 0.0034(6) -0.0043(6)
C49A 0.0277(7) 0.0195(7) 0.0268(7) -0.0007(6) -0.0014(6) -0.0035(6)
C49B 0.0327(8) 0.0209(8) 0.0333(8) -0.0027(6) -0.0085(6) -0.0034(6)
C49C 0.0357(8) 0.0204(8) 0.0307(8) -0.0015(6) -0.0080(6) -0.0049(6)
C49D 0.0431(9) 0.0214(8) 0.0328(8) 0.0060(6) -0.0135(7) 0.0003(7)
C61A 0.0193(6) 0.0180(7) 0.0204(7) 0.0010(5) -0.0033(5) -0.0016(5)
C61B 0.0187(6) 0.0179(7) 0.0194(6) -0.0014(5) -0.0031(5) 0.0017(5)
C61C 0.0169(6) 0.0158(7) 0.0200(6) 0.0001(5) -0.0034(5) -0.0002(5)
C61D 0.0195(6) 0.0167(7) 0.0182(6) -0.0001(5) -0.0040(5) 0.0023(5)
C62A 0.0205(6) 0.0235(7) 0.0176(6) 0.0034(5) -0.0013(5) -0.0029(5)
C62B 0.0225(7) 0.0205(7) 0.0176(6) 0.0032(5) -0.0013(5) -0.0001(5)
C62C 0.0241(7) 0.0200(7) 0.0189(7) 0.0016(5) 0.0020(5) -0.0033(5)
C62D 0.0276(7) 0.0224(7) 0.0223(7) -0.0012(6) 0.0046(6) 0.0064(6)
C63A 0.0203(6) 0.0249(7) 0.0190(7) -0.0034(6) 0.0000(5) -0.0009(5)
C63B 0.0243(7) 0.0202(7) 0.0162(6) -0.0010(5) 0.0006(5) 0.0006(5)
C63C 0.0251(7) 0.0216(7) 0.0207(7) -0.0029(6) 0.0032(5) -0.0020(6)
C63D 0.0289(7) 0.0249(8) 0.0249(7) 0.0026(6) 0.0083(6) 0.0020(6)
C64A 0.0188(6) 0.0182(7) 0.0250(7) -0.0010(6) -0.0015(5) -0.0008(5)
C64B 0.0190(6) 0.0170(7) 0.0206(7) -0.0009(5) -0.0013(5) 0.0001(5)
C64C 0.0180(6) 0.0163(7) 0.0230(7) 0.0007(5) -0.0012(5) -0.0007(5)
C64D 0.0199(6) 0.0171(7) 0.0243(7) 0.0000(5) -0.0004(5) 0.0005(5)
C65A 0.0232(7) 0.0214(7) 0.0205(7) 0.0027(6) 0.0022(5) -0.0029(5)
C65B 0.0239(7) 0.0212(7) 0.0199(7) 0.0038(5) 0.0019(5) -0.0007(5)
C65C 0.0233(7) 0.0206(7) 0.0200(7) 0.0043(5) 0.0016(5) -0.0006(5)
C65D 0.0220(6) 0.0207(7) 0.0206(7) -0.0040(5) 0.0015(5) 0.0014(5)
C66A 0.0222(6) 0.0221(7) 0.0187(7) -0.0013(5) 0.0010(5) -0.0022(5)
C66B 0.0243(7) 0.0228(7) 0.0182(6) -0.0012(5) 0.0024(5) 0.0007(6)
C66C 0.0216(6) 0.0199(7) 0.0188(6) -0.0003(5) 0.0004(5) 0.0004(5)
C66D 0.0220(6) 0.0217(7) 0.0182(6) -0.0007(5) 0.0014(5) -0.0002(5)
C67A 0.0313(8) 0.0234(8) 0.0319(8) -0.0074(6) 0.0001(6) 0.0012(6)
C67B 0.0288(7) 0.0202(7) 0.0240(7) -0.0050(6) 0.0012(6) 0.0025(6)
C67C 0.0307(7) 0.0190(7) 0.0292(8) -0.0049(6) 0.0031(6) -0.0021(6)
C67D 0.0693(12) 0.0231(9) 0.0515(11) 0.0063(8) 0.0310(10) -0.0022(8)

loop_
_atom_type_symbol
_atom_type_description
_atom_type_scat_dispersion_real
_atom_type_scat_dispersion_imag
_atom_type_scat_source
C C 0.0181 0.0091 'International Tables Vol C Tables 4.2.6.8 and 6.1.1.4'
H H 0.0000 0.0000 'International Tables Vol C Tables 4.2.6.8 and 6.1.1.4'
N N 0.0311 0.0180 'International Tables Vol C Tables 4.2.6.8 and 6.1.1.4'
O O 0.0492 0.0322 'International Tables Vol C Tables 4.2.6.8 and 6.1.1.4'

loop_
_geom_angle_atom_site_label_1
_geom_angle_atom_site_label_2
_geom_angle_atom_site_label_3
_geom_angle
_geom_angle_site_symmetry_1
_geom_angle_site_symmetry_3
_geom_angle_publ_flag
C43A O1A C47A 117.02(10) . . ?
C43B O1B C47B 117.35(11) . . ?
C43C O1C C47C 117.17(10) . . ?
C43D O1D C47D 117.35(11) . . ?
C44A O2A C48A 113.45(10) . . ?
C44B O2B C48B 113.13(10) . . ?
C44C O2C C48C 110.07(11) . . ?
C44D O2D C48D 110.56(10) . . ?
C45A O3A C49A 116.65(10) . . ?
C45B O3B C49B 116.76(10) . . ?
C45C O3C C49C 117.58(11) . . ?
C45D O3D C49D 117.55(11) . . ?
C64A O4A C67A 115.74(11) . . ?
C64B O4B C67B 116.50(11) . . ?
C64C O4C C67C 117.54(11) . . ?
C64D O4D C67D 117.61(12) . . ?
C2A N1A C6A 113.84(11) . . ?
C2B N1B C6B 113.91(11) . . ?
C6C N1C C2C 113.89(11) . . ?
C6D N1D C2D 113.98(11) . . ?
C2A N2A H1N 119.2(11) . . ?
C2A N2A H2N 122.3(11) . . ?
H1N N2A H2N 118.1(16) . . ?
C2B N2B H4N 118.0(11) . . ?
C2B N2B H5N 120.9(11) . . ?
H4N N2B H5N 121.1(15) . . ?
C2C N2C H7N 117.2(11) . . ?
C2C N2C H8N 120.8(13) . . ?
H7N N2C H8N 122.0(17) . . ?
C2D N2D H10N 117.2(11) . . ?
C2D N2D H11N 121.4(11) . . ?
H10N N2D H11N 121.0(16) . . ?
C4A N3A C2A 113.99(11) . . ?
C4B N3B C2B 114.05(11) . . ?
C4C N3C C2C 113.95(11) . . ?
C4D N3D C2D 114.19(11) . . ?
C4A N5A C6A 114.59(12) . . ?
C4B N5B C6B 114.08(11) . . ?
C4C N5C C6C 114.23(12) . . ?
C4D N5D C6D 114.44(11) . . ?
C6A N6A C61A 124.29(11) . . ?
C6A N6A H3N 118.1(11) . . ?
C61A N6A H3N 116.6(11) . . ?
C6B N6B C61B 125.30(11) . . ?
C6B N6B H6N 116.7(11) . . ?
C61B N6B H6N 115.5(11) . . ?
C6C N6C C61C 123.98(11) . . ?
C6C N6C H9N 116.9(11) . . ?
C61C N6C H9N 118.0(11) . . ?
C6D N6D C61D 123.06(11) . . ?
C6D N6D H12N 119.8(11) . . ?
C61D N6D H12N 116.2(10) . . ?
N2A C2A N1A 117.49(12) . . ?
N2A C2A N3A 116.54(12) . . ?
N1A C2A N3A 125.96(13) . . ?
N2B C2B N1B 117.64(12) . . ?
N2B C2B N3B 116.61(12) . . ?
N1B C2B N3B 125.74(12) . . ?
N2C C2C N1C 117.95(12) . . ?
N2C C2C N3C 116.43(12) . . ?
N1C C2C N3C 125.62(12) . . ?
N2D C2D N1D 117.65(12) . . ?
N2D C2D N3D 116.74(12) . . ?
N1D C2D N3D 125.59(12) . . ?
N3A C4A N5A 125.97(12) . . ?
N3A C4A C41A 117.53(11) . . ?
N5A C4A C41A 116.51(12) . . ?
N3B C4B N5B 126.41(12) . . ?
N3B C4B C41B 117.16(11) . . ?
N5B C4B C41B 116.43(11) . . ?
N3C C4C N5C 126.49(12) . . ?
N3C C4C C41C 117.48(11) . . ?
N5C C4C C41C 116.02(12) . . ?
N5D C4D N3D 126.16(12) . . ?
N5D C4D C41D 115.96(12) . . ?
N3D C4D C41D 117.80(11) . . ?
N1A C6A N5A 125.53(12) . . ?
N1A C6A N6A 116.68(12) . . ?
N5A C6A N6A 117.79(12) . . ?
N1B C6B N5B 125.77(12) . . ?
N1B C6B N6B 116.22(11) . . ?
N5B C6B N6B 118.01(12) . . ?
N5C C6C N1C 125.80(12) . . ?
N5C C6C N6C 117.41(12) . . ?
N1C C6C N6C 116.78(11) . . ?
N1D C6D N6D 117.10(11) . . ?
N1D C6D N5D 125.61(12) . . ?
N6D C6D N5D 117.26(12) . . ?
C46A C41A C42A 120.70(12) . . ?
C46A C41A C4A 119.77(12) . . ?
C42A C41A C4A 119.53(12) . . ?
C46B C41B C42B 120.33(12) . . ?
C46B C41B C4B 119.26(12) . . ?
C42B C41B C4B 120.38(11) . . ?
C42C C41C C46C 120.85(12) . . ?
C42C C41C C4C 119.82(12) . . ?
C46C C41C C4C 119.32(12) . . ?
C46D C41D C42D 120.70(12) . . ?
C46D C41D C4D 119.50(12) . . ?
C42D C41D C4D 119.65(12) . . ?
C43A C42A C41A 118.96(12) . . ?
C43A C42A H42A 120.5 . . ?
C41A C42A H42A 120.5 . . ?
C43B C42B C41B 119.31(12) . . ?
C43B C42B H42B 120.3 . . ?
C41B C42B H42B 120.3 . . ?
C41C C42C C43C 119.36(12) . . ?
C41C C42C H42C 120.3 . . ?
C43C C42C H42C 120.3 . . ?
C43D C42D C41D 119.14(12) . . ?
C43D C42D H42D 120.4 . . ?
C41D C42D H42D 120.4 . . ?
O1A C43A C42A 124.17(12) . . ?
O1A C43A C44A 115.03(11) . . ?
C42A C43A C44A 120.79(12) . . ?
O1B C43B C42B 124.52(12) . . ?
O1B C43B C44B 114.61(11) . . ?
C42B C43B C44B 120.86(13) . . ?
O1C C43C C42C 125.04(12) . . ?
O1C C43C C44C 114.78(11) . . ?
C42C C43C C44C 120.17(12) . . ?
O1D C43D C42D 125.36(12) . . ?
O1D C43D C44D 114.10(12) . . ?
C42D C43D C44D 120.50(13) . . ?
O2A C44A C45A 121.85(12) . . ?
O2A C44A C43A 118.87(12) . . ?
C45A C44A C43A 119.21(12) . . ?
O2B C44B C45B 121.77(12) . . ?
O2B C44B C43B 118.95(12) . . ?
C45B C44B C43B 119.21(12) . . ?
O2C C44C C45C 120.45(12) . . ?
O2C C44C C43C 119.47(12) . . ?
C45C C44C C43C 120.08(12) . . ?
O2D C44D C45D 120.63(12) . . ?
O2D C44D C43D 119.60(12) . . ?
C45D C44D C43D 119.72(12) . . ?
O3A C45A C46A 124.13(13) . . ?
O3A C45A C44A 115.38(11) . . ?
C46A C45A C44A 120.48(12) . . ?
O3B C45B C46B 123.98(12) . . ?
O3B C45B C44B 115.70(11) . . ?
C46B C45B C44B 120.31(12) . . ?
O3C C45C C46C 124.96(12) . . ?
O3C C45C C44C 114.92(11) . . ?
C46C C45C C44C 120.11(12) . . ?
O3D C45D C46D 124.64(13) . . ?
O3D C45D C44D 115.07(12) . . ?
C46D C45D C44D 120.21(12) . . ?
C45A C46A C41A 119.84(13) . . ?
C45A C46A H46A 120.1 . . ?
C41A C46A H46A 120.1 . . ?
C45B C46B C41B 119.96(12) . . ?
C45B C46B H46B 120.0 . . ?
C41B C46B H46B 120.0 . . ?
C45C C46C C41C 119.43(13) . . ?
C45C C46C H46C 120.3 . . ?
C41C C46C H46C 120.3 . . ?
C45D C46D C41D 119.64(13) . . ?
C45D C46D H46D 120.2 . . ?
C41D C46D H46D 120.2 . . ?
O1A C47A H47A 109.5 . . ?
O1A C47A H47B 109.5 . . ?
H47A C47A H47B 109.5 . . ?
O1A C47A H47C 109.5 . . ?
H47A C47A H47C 109.5 . . ?
H47B C47A H47C 109.5 . . ?
O1B C47B H47D 109.5 . . ?
O1B C47B H47E 109.5 . . ?
H47D C47B H47E 109.5 . . ?
O1B C47B H47F 109.5 . . ?
H47D C47B H47F 109.5 . . ?
H47E C47B H47F 109.5 . . ?
O1C C47C H47G 109.5 . . ?
O1C C47C H47H 109.5 . . ?
H47G C47C H47H 109.5 . . ?
O1C C47C H47I 109.5 . . ?
H47G C47C H47I 109.5 . . ?
H47H C47C H47I 109.5 . . ?
O1D C47D H47J 109.5 . . ?
O1D C47D H47K 109.5 . . ?
H47J C47D H47K 109.5 . . ?
O1D C47D H47L 109.5 . . ?
H47J C47D H47L 109.5 . . ?
H47K C47D H47L 109.5 . . ?
O2A C48A H48A 109.5 . . ?
O2A C48A H48B 109.5 . . ?
H48A C48A H48B 109.5 . . ?
O2A C48A H48C 109.5 . . ?
H48A C48A H48C 109.5 . . ?
H48B C48A H48C 109.5 . . ?
O2B C48B H48D 109.5 . . ?
O2B C48B H48E 109.5 . . ?
H48D C48B H48E 109.5 . . ?
O2B C48B H48F 109.5 . . ?
H48D C48B H48F 109.5 . . ?
H48E C48B H48F 109.5 . . ?
O2C C48C H48G 109.5 . . ?
O2C C48C H48H 109.5 . . ?
H48G C48C H48H 109.5 . . ?
O2C C48C H48I 109.5 . . ?
H48G C48C H48I 109.5 . . ?
H48H C48C H48I 109.5 . . ?
O2D C48D H48J 109.5 . . ?
O2D C48D H48K 109.5 . . ?
H48J C48D H48K 109.5 . . ?
O2D C48D H48L 109.5 . . ?
H48J C48D H48L 109.5 . . ?
H48K C48D H48L 109.5 . . ?
O3A C49A H49A 109.5 . . ?
O3A C49A H49B 109.5 . . ?
H49A C49A H49B 109.5 . . ?
O3A C49A H49C 109.5 . . ?
H49A C49A H49C 109.5 . . ?
H49B C49A H49C 109.5 . . ?
O3B C49B H49D 109.5 . . ?
O3B C49B H49E 109.5 . . ?
H49D C49B H49E 109.5 . . ?
O3B C49B H49F 109.5 . . ?
H49D C49B H49F 109.5 . . ?
H49E C49B H49F 109.5 . . ?
O3C C49C H49G 109.5 . . ?
O3C C49C H49H 109.5 . . ?
H49G C49C H49H 109.5 . . ?
O3C C49C H49I 109.5 . . ?
H49G C49C H49I 109.5 . . ?
H49H C49C H49I 109.5 . . ?
O3D C49D H49J 109.5 . . ?
O3D C49D H49K 109.5 . . ?
H49J C49D H49K 109.5 . . ?
O3D C49D H49L 109.5 . . ?
H49J C49D H49L 109.5 . . ?
H49K C49D H49L 109.5 . . ?
C62A C61A C66A 119.47(13) . . ?
C62A C61A N6A 118.87(12) . . ?
C66A C61A N6A 121.65(13) . . ?
C62B C61B C66B 119.13(13) . . ?
C62B C61B N6B 117.69(12) . . ?
C66B C61B N6B 123.13(12) . . ?
C62C C61C C66C 119.13(13) . . ?
C62C C61C N6C 119.79(12) . . ?
C66C C61C N6C 121.05(12) . . ?
C62D C61D C66D 119.54(13) . . ?
C62D C61D N6D 119.80(12) . . ?
C66D C61D N6D 120.64(13) . . ?
C61A C62A C63A 121.22(13) . . ?
C61A C62A H62A 119.4 . . ?
C63A C62A H62A 119.4 . . ?
C61B C62B C63B 121.46(13) . . ?
C61B C62B H62B 119.3 . . ?
C63B C62B H62B 119.3 . . ?
C61C C62C C63C 120.88(13) . . ?
C61C C62C H62C 119.6 . . ?
C63C C62C H62C 119.6 . . ?
C61D C62D C63D 120.48(13) . . ?
C61D C62D H62D 119.8 . . ?
C63D C62D H62D 119.8 . . ?
C62A C63A C64A 118.86(13) . . ?
C62A C63A H63A 120.6 . . ?
C64A C63A H63A 120.6 . . ?
C64B C63B C62B 119.00(12) . . ?
C64B C63B H63B 120.5 . . ?
C62B C63B H63B 120.5 . . ?
C64C C63C C62C 119.96(13) . . ?
C64C C63C H63C 120.0 . . ?
C62C C63C H63C 120.0 . . ?
C64D C63D C62D 119.72(13) . . ?
C64D C63D H63D 120.1 . . ?
C62D C63D H63D 120.1 . . ?
O4A C64A C63A 124.29(13) . . ?
O4A C64A C65A 115.58(12) . . ?
C63A C64A C65A 120.12(13) . . ?
O4B C64B C63B 123.94(12) . . ?
O4B C64B C65B 116.21(12) . . ?
C63B C64B C65B 119.85(13) . . ?
O4C C64C C63C 124.54(13) . . ?
O4C C64C C65C 116.12(12) . . ?
C63C C64C C65C 119.33(13) . . ?
O4D C64D C63D 124.64(13) . . ?
O4D C64D C65D 115.56(12) . . ?
C63D C64D C65D 119.78(13) . . ?
C66A C65A C64A 120.43(13) . . ?
C66A C65A H65A 119.8 . . ?
C64A C65A H65A 119.8 . . ?
C66B C65B C64B 120.66(13) . . ?
C66B C65B H65B 119.7 . . ?
C64B C65B H65B 119.7 . . ?
C66C C65C C64C 120.68(13) . . ?
C66C C65C H65C 119.7 . . ?
C64C C65C H65C 119.7 . . ?
C66D C65D C64D 120.40(13) . . ?
C66D C65D H65D 119.8 . . ?
C64D C65D H65D 119.8 . . ?
C65A C66A C61A 119.88(13) . . ?
C65A C66A H66A 120.1 . . ?
C61A C66A H66A 120.1 . . ?
C65B C66B C61B 119.87(13) . . ?
C65B C66B H66B 120.1 . . ?
C61B C66B H66B 120.1 . . ?
C65C C66C C61C 120.00(13) . . ?
C65C C66C H66C 120.0 . . ?
C61C C66C H66C 120.0 . . ?
C65D C66D C61D 120.01(13) . . ?
C65D C66D H66D 120.0 . . ?
C61D C66D H66D 120.0 . . ?
O4A C67A H67A 109.5 . . ?
O4A C67A H67B 109.5 . . ?
H67A C67A H67B 109.5 . . ?
O4A C67A H67C 109.5 . . ?
H67A C67A H67C 109.5 . . ?
H67B C67A H67C 109.5 . . ?
O4B C67B H67D 109.5 . . ?
O4B C67B H67E 109.5 . . ?
H67D C67B H67E 109.5 . . ?
O4B C67B H67F 109.5 . . ?
H67D C67B H67F 109.5 . . ?
H67E C67B H67F 109.5 . . ?
O4C C67C H67G 109.5 . . ?
O4C C67C H67H 109.5 . . ?
H67G C67C H67H 109.5 . . ?
O4C C67C H67I 109.5 . . ?
H67G C67C H67I 109.5 . . ?
H67H C67C H67I 109.5 . . ?
O4D C67D H67J 109.5 . . ?
O4D C67D H67K 109.5 . . ?
H67J C67D H67K 109.5 . . ?
O4D C67D H67L 109.5 . . ?
H67J C67D H67L 109.5 . . ?
H67K C67D H67L 109.5 . . ?

loop_
_geom_bond_atom_site_label_1
_geom_bond_atom_site_label_2
_geom_bond_distance
_geom_bond_site_symmetry_2
_geom_bond_publ_flag
O1A C43A 1.3757(16) . ?
O1A C47A 1.4276(16) . ?
O1B C43B 1.3724(17) . ?
O1B C47B 1.4216(18) . ?
O1C C43C 1.3686(16) . ?
O1C C47C 1.4266(17) . ?
O1D C43D 1.3662(17) . ?
O1D C47D 1.4253(19) . ?
O2A C44A 1.3752(16) . ?
O2A C48A 1.4376(17) . ?
O2B C44B 1.3772(16) . ?
O2B C48B 1.4333(16) . ?
O2C C44C 1.3755(16) . ?
O2C C48C 1.4339(19) . ?
O2D C44D 1.3786(16) . ?
O2D C48D 1.4390(17) . ?
O3A C45A 1.3696(16) . ?
O3A C49A 1.4206(17) . ?
O3B C45B 1.3676(16) . ?
O3B C49B 1.4246(18) . ?
O3C C45C 1.3689(16) . ?
O3C C49C 1.4266(18) . ?
O3D C45D 1.3710(17) . ?
O3D C49D 1.4242(18) . ?
O4A C64A 1.3718(17) . ?
O4A C67A 1.4310(18) . ?
O4B C64B 1.3681(17) . ?
O4B C67B 1.4357(17) . ?
O4C C64C 1.3679(16) . ?
O4C C67C 1.4341(18) . ?
O4D C64D 1.3703(17) . ?
O4D C67D 1.426(2) . ?
N1A C2A 1.3440(18) . ?
N1A C6A 1.3444(18) . ?
N1B C2B 1.3448(17) . ?
N1B C6B 1.3452(18) . ?
N1C C6C 1.3450(18) . ?
N1C C2C 1.3489(17) . ?
N1D C6D 1.3449(18) . ?
N1D C2D 1.3492(17) . ?
N2A C2A 1.3430(19) . ?
N2A H1N 0.908(14) . ?
N2A H2N 0.901(14) . ?
N2B C2B 1.3397(18) . ?
N2B H4N 0.859(14) . ?
N2B H5N 0.884(13) . ?
N2C C2C 1.3377(19) . ?
N2C H7N 0.854(14) . ?
N2C H8N 0.886(15) . ?
N2D C2D 1.3386(18) . ?
N2D H10N 0.855(14) . ?
N2D H11N 0.875(14) . ?
N3A C4A 1.3354(18) . ?
N3A C2A 1.3485(18) . ?
N3B C4B 1.3327(17) . ?
N3B C2B 1.3516(17) . ?
N3C C4C 1.3327(18) . ?
N3C C2C 1.3534(17) . ?
N3D C4D 1.3363(18) . ?
N3D C2D 1.3525(17) . ?
N5A C4A 1.3355(18) . ?
N5A C6A 1.3448(17) . ?
N5B C4B 1.3368(17) . ?
N5B C6B 1.3484(17) . ?
N5C C4C 1.3364(17) . ?
N5C C6C 1.3446(17) . ?
N5D C4D 1.3350(17) . ?
N5D C6D 1.3498(17) . ?
N6A C6A 1.3516(18) . ?
N6A C61A 1.4201(18) . ?
N6A H3N 0.903(14) . ?
N6B C6B 1.3539(17) . ?
N6B C61B 1.4204(18) . ?
N6B H6N 0.875(14) . ?
N6C C6C 1.3567(17) . ?
N6C C61C 1.4240(17) . ?
N6C H9N 0.876(14) . ?
N6D C6D 1.3485(17) . ?
N6D C61D 1.4269(18) . ?
N6D H12N 0.928(14) . ?
C4A C41A 1.4864(18) . ?
C4B C41B 1.4896(18) . ?
C4C C41C 1.4893(18) . ?
C4D C41D 1.4905(18) . ?
C41A C46A 1.3873(19) . ?
C41A C42A 1.3965(19) . ?
C41B C46B 1.3904(18) . ?
C41B C42B 1.3926(19) . ?
C41C C42C 1.3896(19) . ?
C41C C46C 1.3992(19) . ?
C41D C46D 1.3908(19) . ?
C41D C42D 1.391(2) . ?
C42A C43A 1.3918(19) . ?
C42A H42A 0.9500 . ?
C42B C43B 1.3887(19) . ?
C42B H42B 0.9500 . ?
C42C C43C 1.3896(19) . ?
C42C H42C 0.9500 . ?
C42D C43D 1.3897(19) . ?
C42D H42D 0.9500 . ?
C43A C44A 1.3963(19) . ?
C43B C44B 1.3947(19) . ?
C43C C44C 1.3967(19) . ?
C43D C44D 1.3947(19) . ?
C44A C45A 1.3947(19) . ?
C44B C45B 1.3928(19) . ?
C44C C45C 1.393(2) . ?
C44D C45D 1.388(2) . ?
C45A C46A 1.3854(19) . ?
C45B C46B 1.3887(19) . ?
C45C C46C 1.3867(19) . ?
C45D C46D 1.388(2) . ?
C46A H46A 0.9500 . ?
C46B H46B 0.9500 . ?
C46C H46C 0.9500 . ?
C46D H46D 0.9500 . ?
C47A H47A 0.9800 . ?
C47A H47B 0.9800 . ?
C47A H47C 0.9800 . ?
C47B H47D 0.9800 . ?
C47B H47E 0.9800 . ?
C47B H47F 0.9800 . ?
C47C H47G 0.9800 . ?
C47C H47H 0.9800 . ?
C47C H47I 0.9800 . ?
C47D H47J 0.9800 . ?
C47D H47K 0.9800 . ?
C47D H47L 0.9800 . ?
C48A H48A 0.9800 . ?
C48A H48B 0.9800 . ?
C48A H48C 0.9800 . ?
C48B H48D 0.9800 . ?
C48B H48E 0.9800 . ?
C48B H48F 0.9800 . ?
C48C H48G 0.9800 . ?
C48C H48H 0.9800 . ?
C48C H48I 0.9800 . ?
C48D H48J 0.9800 . ?
C48D H48K 0.9800 . ?
C48D H48L 0.9800 . ?
C49A H49A 0.9800 . ?
C49A H49B 0.9800 . ?
C49A H49C 0.9800 . ?
C49B H49D 0.9800 . ?
C49B H49E 0.9800 . ?
C49B H49F 0.9800 . ?
C49C H49G 0.9800 . ?
C49C H49H 0.9800 . ?
C49C H49I 0.9800 . ?
C49D H49J 0.9800 . ?
C49D H49K 0.9800 . ?
C49D H49L 0.9800 . ?
C61A C62A 1.385(2) . ?
C61A C66A 1.391(2) . ?
C61B C62B 1.3849(19) . ?
C61B C66B 1.394(2) . ?
C61C C62C 1.386(2) . ?
C61C C66C 1.4001(19) . ?
C61D C62D 1.386(2) . ?
C61D C66D 1.394(2) . ?
C62A C63A 1.390(2) . ?
C62A H62A 0.9500 . ?
C62B C63B 1.391(2) . ?
C62B H62B 0.9500 . ?
C62C C63C 1.390(2) . ?
C62C H62C 0.9500 . ?
C62D C63D 1.392(2) . ?
C62D H62D 0.9500 . ?
C63A C64A 1.390(2) . ?
C63A H63A 0.9500 . ?
C63B C64B 1.387(2) . ?
C63B H63B 0.9500 . ?
C63C C64C 1.385(2) . ?
C63C H63C 0.9500 . ?
C63D C64D 1.384(2) . ?
C63D H63D 0.9500 . ?
C64A C65A 1.394(2) . ?
C64B C65B 1.395(2) . ?
C64C C65C 1.398(2) . ?
C64D C65D 1.394(2) . ?
C65A C66A 1.379(2) . ?
C65A H65A 0.9500 . ?
C65B C66B 1.380(2) . ?
C65B H65B 0.9500 . ?
C65C C66C 1.380(2) . ?
C65C H65C 0.9500 . ?
C65D C66D 1.379(2) . ?
C65D H65D 0.9500 . ?
C66A H66A 0.9500 . ?
C66B H66B 0.9500 . ?
C66C H66C 0.9500 . ?
C66D H66D 0.9500 . ?
C67A H67A 0.9800 . ?
C67A H67B 0.9800 . ?
C67A H67C 0.9800 . ?
C67B H67D 0.9800 . ?
C67B H67E 0.9800 . ?
C67B H67F 0.9800 . ?
C67C H67G 0.9800 . ?
C67C H67H 0.9800 . ?
C67C H67I 0.9800 . ?
C67D H67J 0.9800 . ?
C67D H67K 0.9800 . ?
C67D H67L 0.9800 . ?

loop_
_geom_torsion_atom_site_label_1
_geom_torsion_atom_site_label_2
_geom_torsion_atom_site_label_3
_geom_torsion_atom_site_label_4
_geom_torsion
_geom_torsion_site_symmetry_1
_geom_torsion_site_symmetry_2
_geom_torsion_site_symmetry_3
_geom_torsion_site_symmetry_4
_geom_torsion_publ_flag
C6A N1A C2A N2A 177.40(12) . . . . ?
C6A N1A C2A N3A -1.7(2) . . . . ?
C4A N3A C2A N2A -175.53(12) . . . . ?
C4A N3A C2A N1A 3.6(2) . . . . ?
C6B N1B C2B N2B 178.80(12) . . . . ?
C6B N1B C2B N3B -1.67(19) . . . . ?
C4B N3B C2B N2B 179.99(11) . . . . ?
C4B N3B C2B N1B 0.46(18) . . . . ?
C6C N1C C2C N2C 178.64(12) . . . . ?
C6C N1C C2C N3C -1.27(19) . . . . ?
C4C N3C C2C N2C -178.15(12) . . . . ?
C4C N3C C2C N1C 1.76(19) . . . . ?
C6D N1D C2D N2D 178.87(12) . . . . ?
C6D N1D C2D N3D 0.73(19) . . . . ?
C4D N3D C2D N2D -179.65(11) . . . . ?
C4D N3D C2D N1D -1.50(19) . . . . ?
C2A N3A C4A N5A -2.39(19) . . . . ?
C2A N3A C4A C41A 177.31(11) . . . . ?
C6A N5A C4A N3A -0.5(2) . . . . ?
C6A N5A C4A C41A 179.80(11) . . . . ?
C2B N3B C4B N5B 1.41(19) . . . . ?
C2B N3B C4B C41B -178.62(11) . . . . ?
C6B N5B C4B N3B -1.75(19) . . . . ?
C6B N5B C4B C41B 178.28(11) . . . . ?
C2C N3C C4C N5C -1.24(19) . . . . ?
C2C N3C C4C C41C 177.59(11) . . . . ?
C6C N5C C4C N3C 0.30(19) . . . . ?
C6C N5C C4C C41C -178.54(11) . . . . ?
C6D N5D C4D N3D 0.71(19) . . . . ?
C6D N5D C4D C41D -175.92(11) . . . . ?
C2D N3D C4D N5D 0.72(19) . . . . ?
C2D N3D C4D C41D 177.29(11) . . . . ?
C2A N1A C6A N5A -1.7(2) . . . . ?
C2A N1A C6A N6A 178.68(12) . . . . ?
C4A N5A C6A N1A 2.7(2) . . . . ?
C4A N5A C6A N6A -177.65(12) . . . . ?
C61A N6A C6A N1A -179.25(12) . . . . ?
C61A N6A C6A N5A 1.1(2) . . . . ?
C2B N1B C6B N5B 1.26(19) . . . . ?
C2B N1B C6B N6B -179.16(12) . . . . ?
C4B N5B C6B N1B 0.28(19) . . . . ?
C4B N5B C6B N6B -179.29(12) . . . . ?
C61B N6B C6B N1B -174.04(12) . . . . ?
C61B N6B C6B N5B 5.6(2) . . . . ?
C4C N5C C6C N1C 0.29(19) . . . . ?
C4C N5C C6C N6C 179.06(12) . . . . ?
C2C N1C C6C N5C 0.16(19) . . . . ?
C2C N1C C6C N6C -178.62(12) . . . . ?
C61C N6C C6C N5C -4.73(19) . . . . ?
C61C N6C C6C N1C 174.15(12) . . . . ?
C2D N1D C6D N6D -177.05(12) . . . . ?
C2D N1D C6D N5D 0.96(19) . . . . ?
C61D N6D C6D N1D 177.76(12) . . . . ?
C61D N6D C6D N5D -0.42(19) . . . . ?
C4D N5D C6D N1D -1.62(19) . . . . ?
C4D N5D C6D N6D 176.38(11) . . . . ?
N3A C4A C41A C46A 10.24(18) . . . . ?
N5A C4A C41A C46A -170.02(12) . . . . ?
N3A C4A C41A C42A -169.66(12) . . . . ?
N5A C4A C41A C42A 10.08(18) . . . . ?
N3B C4B C41B C46B 1.57(17) . . . . ?
N5B C4B C41B C46B -178.46(11) . . . . ?
N3B C4B C41B C42B 179.63(11) . . . . ?
N5B C4B C41B C42B -0.40(18) . . . . ?
N3C C4C C41C C42C 168.80(12) . . . . ?
N5C C4C C41C C42C -12.25(18) . . . . ?
N3C C4C C41C C46C -12.29(18) . . . . ?
N5C C4C C41C C46C 166.66(12) . . . . ?
N5D C4D C41D C46D 176.49(12) . . . . ?
N3D C4D C41D C46D -0.44(18) . . . . ?
N5D C4D C41D C42D 0.84(18) . . . . ?
N3D C4D C41D C42D -176.09(12) . . . . ?
C46A C41A C42A C43A -0.46(19) . . . . ?
C4A C41A C42A C43A 179.44(12) . . . . ?
C46B C41B C42B C43B -0.13(19) . . . . ?
C4B C41B C42B C43B -178.17(12) . . . . ?
C46C C41C C42C C43C 0.21(19) . . . . ?
C4C C41C C42C C43C 179.11(12) . . . . ?
C46D C41D C42D C43D -1.3(2) . . . . ?
C4D C41D C42D C43D 174.33(12) . . . . ?
C47A O1A C43A C42A -6.18(18) . . . . ?
C47A O1A C43A C44A 172.71(12) . . . . ?
C41A C42A C43A O1A 179.89(12) . . . . ?
C41A C42A C43A C44A 1.06(19) . . . . ?
C47B O1B C43B C42B -5.9(2) . . . . ?
C47B O1B C43B C44B 174.52(14) . . . . ?
C41B C42B C43B O1B 179.54(12) . . . . ?
C41B C42B C43B C44B -0.9(2) . . . . ?
C47C O1C C43C C42C -8.87(19) . . . . ?
C47C O1C C43C C44C 172.22(12) . . . . ?
C41C C42C C43C O1C -179.38(12) . . . . ?
C41C C42C C43C C44C -0.53(19) . . . . ?
C47D O1D C43D C42D 6.2(2) . . . . ?
C47D O1D C43D C44D -171.53(15) . . . . ?
C41D C42D C43D O1D -178.50(13) . . . . ?
C41D C42D C43D C44D -0.9(2) . . . . ?
C48A O2A C44A C45A -74.04(16) . . . . ?
C48A O2A C44A C43A 109.01(14) . . . . ?
O1A C43A C44A O2A -2.54(17) . . . . ?
C42A C43A C44A O2A 176.39(11) . . . . ?
O1A C43A C44A C45A -179.57(11) . . . . ?
C42A C43A C44A C45A -0.64(19) . . . . ?
C48B O2B C44B C45B -71.18(16) . . . . ?
C48B O2B C44B C43B 111.77(14) . . . . ?
O1B C43B C44B O2B -1.76(18) . . . . ?
C42B C43B C44B O2B 178.63(12) . . . . ?
O1B C43B C44B C45B -178.89(12) . . . . ?
C42B C43B C44B C45B 1.5(2) . . . . ?
C48C O2C C44C C45C -83.01(15) . . . . ?
C48C O2C C44C C43C 96.74(14) . . . . ?
O1C C43C C44C O2C -0.26(17) . . . . ?
C42C C43C C44C O2C -179.23(12) . . . . ?
O1C C43C C44C C45C 179.50(12) . . . . ?
C42C C43C C44C C45C 0.53(19) . . . . ?
C48D O2D C44D C45D -89.39(15) . . . . ?
C48D O2D C44D C43D 87.90(15) . . . . ?
O1D C43D C44D O2D 1.44(18) . . . . ?
C42D C43D C44D O2D -176.44(12) . . . . ?
O1D C43D C44D C45D 178.76(12) . . . . ?
C42D C43D C44D C45D 0.9(2) . . . . ?
C49A O3A C45A C46A 1.73(19) . . . . ?
C49A O3A C45A C44A -177.94(12) . . . . ?
O2A C44A C45A O3A 2.33(18) . . . . ?
C43A C44A C45A O3A 179.26(12) . . . . ?
O2A C44A C45A C46A -177.35(12) . . . . ?
C43A C44A C45A C46A -0.41(19) . . . . ?
C49B O3B C45B C46B 0.66(19) . . . . ?
C49B O3B C45B C44B -178.52(12) . . . . ?
O2B C44B C45B O3B 1.09(18) . . . . ?
C43B C44B C45B O3B 178.13(12) . . . . ?
O2B C44B C45B C46B -178.12(12) . . . . ?
C43B C44B C45B C46B -1.1(2) . . . . ?
C49C O3C C45C C46C 9.3(2) . . . . ?
C49C O3C C45C C44C -171.61(12) . . . . ?
O2C C44C C45C O3C 0.41(18) . . . . ?
C43C C44C C45C O3C -179.34(12) . . . . ?
O2C C44C C45C C46C 179.54(12) . . . . ?
C43C C44C C45C C46C -0.22(19) . . . . ?
C49D O3D C45D C46D -4.0(2) . . . . ?
C49D O3D C45D C44D 172.79(13) . . . . ?
O2D C44D C45D O3D 1.67(19) . . . . ?
C43D C44D C45D O3D -175.63(12) . . . . ?
O2D C44D C45D C46D 178.57(13) . . . . ?
C43D C44D C45D C46D 1.3(2) . . . . ?
O3A C45A C46A C41A -178.63(12) . . . . ?
C44A C45A C46A C41A 1.0(2) . . . . ?
C42A C41A C46A C45A -0.6(2) . . . . ?
C4A C41A C46A C45A 179.53(12) . . . . ?
O3B C45B C46B C41B -179.07(12) . . . . ?
C44B C45B C46B C41B 0.1(2) . . . . ?
C42B C41B C46B C45B 0.54(19) . . . . ?
C4B C41B C46B C45B 178.60(12) . . . . ?
O3C C45C C46C C41C 178.93(12) . . . . ?
C44C C45C C46C C41C -0.1(2) . . . . ?
C42C C41C C46C C45C 0.1(2) . . . . ?
C4C C41C C46C C45C -178.80(12) . . . . ?
O3D C45D C46D C41D 173.18(13) . . . . ?
C44D C45D C46D C41D -3.4(2) . . . . ?
C42D C41D C46D C45D 3.4(2) . . . . ?
C4D C41D C46D C45D -172.18(12) . . . . ?
C6A N6A C61A C62A 129.82(14) . . . . ?
C6A N6A C61A C66A -51.72(19) . . . . ?
C6B N6B C61B C62B 125.02(14) . . . . ?
C6B N6B C61B C66B -57.51(19) . . . . ?
C6C N6C C61C C62C -120.00(14) . . . . ?
C6C N6C C61C C66C 61.90(18) . . . . ?
C6D N6D C61D C62D -114.95(15) . . . . ?
C6D N6D C61D C66D 66.62(17) . . . . ?
C66A C61A C62A C63A -1.41(19) . . . . ?
N6A C61A C62A C63A 177.07(12) . . . . ?
C66B C61B C62B C63B 0.83(19) . . . . ?
N6B C61B C62B C63B 178.40(12) . . . . ?
C66C C61C C62C C63C 1.04(19) . . . . ?
N6C C61C C62C C63C -177.09(12) . . . . ?
C66D C61D C62D C63D 1.3(2) . . . . ?
N6D C61D C62D C63D -177.14(12) . . . . ?
C61A C62A C63A C64A 1.25(19) . . . . ?
C61B C62B C63B C64B 0.9(2) . . . . ?
C61C C62C C63C C64C -0.1(2) . . . . ?
C61D C62D C63D C64D 1.0(2) . . . . ?
C67A O4A C64A C63A -0.47(18) . . . . ?
C67A O4A C64A C65A -179.41(12) . . . . ?
C62A C63A C64A O4A -178.79(12) . . . . ?
C62A C63A C64A C65A 0.11(19) . . . . ?
C67B O4B C64B C63B -1.85(18) . . . . ?
C67B O4B C64B C65B 178.92(11) . . . . ?
C62B C63B C64B O4B 179.16(12) . . . . ?
C62B C63B C64B C65B -1.62(19) . . . . ?
C67C O4C C64C C63C -3.08(18) . . . . ?
C67C O4C C64C C65C 176.41(11) . . . . ?
C62C C63C C64C O4C 178.43(12) . . . . ?
C62C C63C C64C C65C -1.05(19) . . . . ?
C67D O4D C64D C63D 3.5(2) . . . . ?
C67D O4D C64D C65D -177.74(14) . . . . ?
C62D C63D C64D O4D 176.04(13) . . . . ?
C62D C63D C64D C65D -2.7(2) . . . . ?
O4A C64A C65A C66A 177.69(12) . . . . ?
C63A C64A C65A C66A -1.3(2) . . . . ?
O4B C64B C65B C66B 179.95(12) . . . . ?
C63B C64B C65B C66B 0.7(2) . . . . ?
O4C C64C C65C C66C -178.33(12) . . . . ?
C63C C64C C65C C66C 1.19(19) . . . . ?
O4D C64D C65D C66D -176.72(12) . . . . ?
C63D C64D C65D C66D 2.2(2) . . . . ?
C64A C65A C66A C61A 1.1(2) . . . . ?
C62A C61A C66A C65A 0.20(19) . . . . ?
N6A C61A C66A C65A -178.24(12) . . . . ?
C64B C65B C66B C61B 1.1(2) . . . . ?
C62B C61B C66B C65B -1.79(19) . . . . ?
N6B C61B C66B C65B -179.22(12) . . . . ?
C64C C65C C66C C61C -0.21(19) . . . . ?
C62C C61C C66C C65C -0.89(19) . . . . ?
N6C C61C C66C C65C 177.21(12) . . . . ?
C64D C65D C66D C61D 0.16(19) . . . . ?
C62D C61D C66D C65D -1.88(19) . . . . ?
N6D C61D C66D C65D 176.55(12) . . . . ?
